data_7151784
loop_
_publ_author_name
'Amat, Mercedes'
'Arr\'oniz, Carlos'
'Molins, Elies'
'Escolano, Carmen'
'Bosch, Joan'

_publ_section_title
;
 Highly stereoselective double (R)-phenylglycinol-induced
 cyclocondensation reactions of symmetric aryl bis(oxoacids).
;
_journal_issue 7
_journal_name_full 'Organic &amp; biomolecular chemistry'
_journal_page_first 2175
_journal_page_last 2184
_journal_paper_doi 10.1039/c0ob00970a
_journal_volume 9
_journal_year 2011
_chemical_absolute_configuration syn
_chemical_compound_source 'synthesis as described'
_chemical_formula_moiety 'C28 H28 N2 O4'
_chemical_formula_sum 'C15 H14 N O2'
_chemical_formula_weight 240.27
_chemical_name_systematic
;
?
;
_space_group_IT_number 92
_symmetry_cell_setting tetragonal
_symmetry_Int_Tables_number 92
_symmetry_space_group_name_Hall 'P 4abw 2nw'
_symmetry_space_group_name_H-M 'P 41 21 2'
_atom_sites_solution_hydrogens geom
_atom_sites_solution_primary direct
_atom_sites_solution_secondary difmap
_audit_conform_dict_location ftp://ftp.iucr.org/pub/cif_core.dic
_audit_conform_dict_name cif_core.dic
_audit_conform_dict_version 2.3
_audit_creation_date 2010-04-12T11:15:33-00:00
_audit_creation_method 'WinGX routine CIF_UPDATE'
_cell_angle_alpha 90
_cell_angle_beta 90
_cell_angle_gamma 90
_cell_formula_units_Z 8
_cell_length_a 9.727(3)
_cell_length_b 9.727(3)
_cell_length_c 25.904(32)
_cell_measurement_reflns_used 25
_cell_measurement_temperature 294(2)
_cell_measurement_theta_max 18.4
_cell_measurement_theta_min 6.2
_cell_measurement_wavelength 0.71073
_cell_volume 2451(3)
_computing_cell_refinement 'CAD4 Express (Enraf Nonius, 1994)'
_computing_data_collection 'CAD4 Express (Enraf Nonius, 1994)'
_computing_data_reduction 'XCAD4 (Harms & Wocadlo, 1995)'
_computing_molecular_graphics 'Ortep-3 for Windows (Farrugia, 1997)'
_computing_publication_material 'WinGX publication routines (Farrugia, 1999)'
_computing_structure_refinement 'SHELXL-97 (Sheldrick, 1997)'
_computing_structure_solution 'SHELXS-86 (Sheldrick, 1986)'
_diffrn_ambient_temperature 294(2)
_diffrn_detector 'scintillation LiI'
_diffrn_detector_dtime 1.195
_diffrn_measured_fraction_theta_full 1
_diffrn_measured_fraction_theta_max 1
_diffrn_measurement_device '\k-geometry diffractometer'
_diffrn_measurement_device_type 'Enraf Nonius CAD4'
_diffrn_measurement_method 'non-profiled omega scans'
_diffrn_orient_matrix_type
;
x-axis points to radiation source
the matrix is specified in reciprocal space
;
_diffrn_orient_matrix_UB_11 -0.102615
_diffrn_orient_matrix_UB_12 -0.005893
_diffrn_orient_matrix_UB_13 0.001176
_diffrn_orient_matrix_UB_21 0.006324
_diffrn_orient_matrix_UB_22 -0.100966
_diffrn_orient_matrix_UB_23 0.006809
_diffrn_orient_matrix_UB_31 0.002149
_diffrn_orient_matrix_UB_32 0.018329
_diffrn_orient_matrix_UB_33 0.037978
_diffrn_radiation_monochromator graphite
_diffrn_radiation_probe x-ray
_diffrn_radiation_type MoK\a
_diffrn_radiation_wavelength 0.71073
_diffrn_reflns_av_R_equivalents 0
_diffrn_reflns_av_unetI/netI 0.0498
_diffrn_reflns_limit_h_max 9
_diffrn_reflns_limit_h_min -9
_diffrn_reflns_limit_k_max 13
_diffrn_reflns_limit_k_min 0
_diffrn_reflns_limit_l_max 36
_diffrn_reflns_limit_l_min 0
_diffrn_reflns_number 3567
_diffrn_reflns_theta_full 29.95
_diffrn_reflns_theta_max 29.95
_diffrn_reflns_theta_min 2.24
_diffrn_source 'Enraf Nonius FR590'
_diffrn_standards_decay_% 0
_diffrn_standards_interval_time 60
_diffrn_standards_number 1
_exptl_absorpt_coefficient_mu 0.087
_exptl_absorpt_correction_T_max 0.9693
_exptl_absorpt_correction_T_min 0.1347
_exptl_absorpt_correction_type refdelf
_exptl_absorpt_process_details
;
Walker, N. & Stuart, D (1983) Acta. Cryst. A39, 158-166
;
_exptl_crystal_colour colorless
_exptl_crystal_density_diffrn 1.302
_exptl_crystal_density_method 'not measured'
_exptl_crystal_description prism
_exptl_crystal_F_000 1016
_exptl_crystal_size_max 0.42
_exptl_crystal_size_mid 0.38
_exptl_crystal_size_min 0.33
_refine_diff_density_max 0.105
_refine_diff_density_min -0.101
_refine_diff_density_rms 0.028
_refine_ls_abs_structure_details 'Flack H D (1983), Acta Cryst. A39, 876-881'
_refine_ls_abs_structure_Flack -4(2)
_refine_ls_extinction_coef 0.004(2)
_refine_ls_extinction_expression Fc^*^=kFc[1+0.001xFc^2^\l^3^/sin(2\q)]^-1/4^
_refine_ls_extinction_method SHELXL
_refine_ls_goodness_of_fit_ref 1.059
_refine_ls_hydrogen_treatment calcd
_refine_ls_matrix_type full
_refine_ls_number_parameters 165
_refine_ls_number_reflns 3567
_refine_ls_number_restraints 0
_refine_ls_restrained_S_all 1.059
_refine_ls_R_factor_all 0.1108
_refine_ls_R_factor_gt 0.0542
_refine_ls_shift/su_max 0
_refine_ls_shift/su_mean 0
_refine_ls_structure_factor_coef Fsqd
_refine_ls_weighting_details 'calc w=1/[\s^2^(Fo^2^)+(0.0775P)^2^+0.0000P] where P=(Fo^2^+2Fc^2^)/3'
_refine_ls_weighting_scheme calc
_refine_ls_wR_factor_gt 0.1488
_refine_ls_wR_factor_ref 0.1717
_reflns_number_gt 1767
_reflns_number_total 3567
_reflns_threshold_expression >2sigma(I)
_cod_data_source_file c0ob00970a.txt
_cod_data_source_block jb78
_cod_original_cell_volume 2450.9
_cod_database_code 7151784

loop_
_symmetry_equiv_pos_as_xyz
'x, y, z'
'-x, -y, z+1/2'
'x+1/2, -y+1/2, -z+3/4'
'-x+1/2, y+1/2, -z+1/4'
'-y, -x, -z+1/2'
'y, x, -z'
'y+1/2, -x+1/2, z+3/4'
'-y+1/2, x+1/2, z+1/4'

loop_
_atom_site_label
_atom_site_type_symbol
_atom_site_fract_x
_atom_site_fract_y
_atom_site_fract_z
_atom_site_U_iso_or_equiv
_atom_site_adp_type
_atom_site_occupancy
_atom_site_symmetry_multiplicity
_atom_site_calc_flag
_atom_site_refinement_flags
_atom_site_disorder_assembly
_atom_site_disorder_group
C1 C -0.1043(2) 0.2640(2) 0.76925(9) 0.0582(6) Uani 1 1 d . . .
C2 C -0.1341(2) 0.1341(2) 0.75 0.0591(8) Uani 1 2 d S . .
H2 H -0.0665 0.0665 0.75 0.071 Uiso 1 2 calc SR . .
C3 C -0.3326(2) 0.3326(2) 0.75 0.0810(11) Uani 1 2 d S . .
H3 H -0.4002 0.4002 0.75 0.097 Uiso 1 2 calc SR . .
C4 C -0.2055(3) 0.3630(2) 0.76949(11) 0.0692(6) Uani 1 1 d . . .
H4 H -0.1875 0.4499 0.7828 0.083 Uiso 1 1 calc R . .
C11 C 0.0402(3) 0.2991(3) 0.78813(11) 0.0721(7) Uani 1 1 d . . .
C12 C 0.1241(3) 0.3787(3) 0.74800(16) 0.0997(10) Uani 1 1 d . . .
H12A H 0.0674 0.4029 0.7186 0.12 Uiso 1 1 calc R . .
H12B H 0.1612 0.4624 0.7629 0.12 Uiso 1 1 calc R . .
C13 C 0.2369(3) 0.2843(3) 0.73220(13) 0.0933(9) Uani 1 1 d . . .
H13A H 0.3235 0.3335 0.73 0.112 Uiso 1 1 calc R . .
H13B H 0.2172 0.2434 0.6989 0.112 Uiso 1 1 calc R . .
C14 C 0.2432(3) 0.1759(3) 0.77339(11) 0.0699(6) Uani 1 1 d . . .
C16 C 0.1055(3) 0.1409(3) 0.85373(10) 0.0756(7) Uani 1 1 d . . .
H16 H 0.1962 0.1434 0.8702 0.091 Uiso 1 1 calc R . .
C17 C 0.0210(4) 0.2637(4) 0.87365(13) 0.1123(13) Uani 1 1 d . . .
H17A H -0.0747 0.238 0.8778 0.135 Uiso 1 1 calc R . .
H17B H 0.056 0.2947 0.9067 0.135 Uiso 1 1 calc R . .
C19 C 0.0424(2) 0.0015(3) 0.86343(10) 0.0713(7) Uani 1 1 d . . .
C20 C 0.0809(3) -0.1106(3) 0.83417(13) 0.0856(8) Uani 1 1 d . . .
H20 H 0.1418 -0.0984 0.8069 0.103 Uiso 1 1 calc R . .
C21 C 0.0304(4) -0.2422(3) 0.84472(16) 0.1024(11) Uani 1 1 d . . .
H21 H 0.0588 -0.3163 0.8247 0.123 Uiso 1 1 calc R . .
C22 C -0.0597(4) -0.2624(5) 0.88396(18) 0.1139(13) Uani 1 1 d . . .
H22 H -0.0937 -0.3499 0.8907 0.137 Uiso 1 1 calc R . .
C23 C -0.0995(4) -0.1547(6) 0.91303(16) 0.1235(14) Uani 1 1 d . . .
H23 H -0.1607 -0.1684 0.9401 0.148 Uiso 1 1 calc R . .
C24 C -0.0502(3) -0.0233(5) 0.90299(13) 0.1087(12) Uani 1 1 d . . .
H24 H -0.08 0.0496 0.9233 0.13 Uiso 1 1 calc R . .
N15 N 0.12190(19) 0.1783(2) 0.79911(8) 0.0665(5) Uani 1 1 d . . .
O14 O 0.33699(19) 0.0965(2) 0.78264(8) 0.0929(6) Uani 1 1 d . . .
O18 O 0.0345(3) 0.3694(2) 0.83592(9) 0.1043(8) Uani 1 1 d . . .

loop_
_atom_site_aniso_label
_atom_site_aniso_U_11
_atom_site_aniso_U_22
_atom_site_aniso_U_33
_atom_site_aniso_U_23
_atom_site_aniso_U_13
_atom_site_aniso_U_12
C1 0.0647(13) 0.0548(12) 0.0550(13) 0.0019(10) 0.0074(11) 0.0062(10)
C2 0.0576(10) 0.0576(10) 0.0620(19) -0.0010(11) -0.0010(11) 0.0110(14)
C3 0.0690(14) 0.0690(14) 0.105(3) 0.0111(17) 0.0111(17) 0.0279(18)
C4 0.0730(15) 0.0540(12) 0.0808(18) 0.0056(12) 0.0152(14) 0.0129(11)
C11 0.0741(15) 0.0592(13) 0.0831(19) -0.0071(13) -0.0061(14) 0.0078(12)
C12 0.0784(17) 0.0674(16) 0.153(3) 0.0198(18) 0.0037(19) -0.0097(14)
C13 0.104(2) 0.0869(19) 0.089(2) 0.0018(18) 0.0101(18) 0.0056(17)
C14 0.0624(14) 0.0796(16) 0.0677(15) -0.0146(13) -0.0067(13) 0.0037(13)
C16 0.0740(15) 0.0872(17) 0.0656(16) -0.0144(14) -0.0111(13) 0.0140(14)
C17 0.159(4) 0.111(2) 0.0675(19) -0.0209(18) -0.011(2) 0.050(2)
C19 0.0581(13) 0.0917(18) 0.0641(16) -0.0016(14) -0.0065(12) -0.0007(14)
C20 0.0767(17) 0.0849(19) 0.095(2) 0.0089(17) 0.0019(16) 0.0131(15)
C21 0.089(2) 0.091(2) 0.127(3) 0.019(2) -0.012(2) 0.0052(18)
C22 0.104(3) 0.135(3) 0.103(3) 0.029(2) -0.027(2) -0.036(2)
C23 0.097(2) 0.173(4) 0.100(3) -0.001(3) 0.009(2) -0.056(3)
C24 0.084(2) 0.160(4) 0.082(2) -0.023(2) 0.0040(17) -0.019(2)
N15 0.0632(11) 0.0678(12) 0.0684(13) -0.0072(10) -0.0114(10) 0.0046(10)
O14 0.0657(10) 0.1113(15) 0.1018(15) 0.0012(13) -0.0019(11) 0.0151(11)
O18 0.1293(18) 0.0769(13) 0.1068(16) -0.0375(12) -0.0297(15) 0.0185(12)

loop_
_atom_type_symbol
_atom_type_description
_atom_type_scat_dispersion_real
_atom_type_scat_dispersion_imag
_atom_type_scat_source
C C 0.0033 0.0016 'International Tables Vol C Tables 4.2.6.8 and 6.1.1.4'
H H 0 0 'International Tables Vol C Tables 4.2.6.8 and 6.1.1.4'
N N 0.0061 0.0033 'International Tables Vol C Tables 4.2.6.8 and 6.1.1.4'
O O 0.0106 0.006 'International Tables Vol C Tables 4.2.6.8 and 6.1.1.4'

loop_
_geom_angle_atom_site_label_1
_geom_angle_atom_site_label_2
_geom_angle_atom_site_label_3
_geom_angle
_geom_angle_site_symmetry_1
_geom_angle_site_symmetry_3
_geom_angle_publ_flag
C4 C1 C2 119.2(2) . . ?
C4 C1 C11 120.0(2) . . ?
C2 C1 C11 120.7(2) . . ?
C1 C2 C1 120.6(3) 5_556 . ?
C4 C3 C4 121.7(3) 5_556 . ?
C3 C4 C1 119.6(3) . . ?
O18 C11 N15 104.0(2) . . ?
O18 C11 C1 110.6(2) . . ?
N15 C11 C1 112.8(2) . . ?
O18 C11 C12 111.7(2) . . ?
N15 C11 C12 104.5(2) . . ?
C1 C11 C12 112.7(2) . . ?
C13 C12 C11 105.5(2) . . ?
C12 C13 C14 105.6(3) . . ?
O14 C14 N15 124.5(3) . . ?
O14 C14 C13 127.9(3) . . ?
N15 C14 C13 107.6(2) . . ?
N15 C16 C19 115.2(2) . . ?
N15 C16 C17 100.9(2) . . ?
C19 C16 C17 115.1(3) . . ?
O18 C17 C16 106.3(3) . . ?
C20 C19 C24 116.4(3) . . ?
C20 C19 C16 120.5(2) . . ?
C24 C19 C16 122.9(3) . . ?
C19 C20 C21 121.4(3) . . ?
C22 C21 C20 120.4(4) . . ?
C23 C22 C21 119.4(4) . . ?
C22 C23 C24 120.8(4) . . ?
C19 C24 C23 121.5(4) . . ?
C14 N15 C11 113.3(2) . . ?
C14 N15 C16 124.3(2) . . ?
C11 N15 C16 109.3(2) . . ?
C11 O18 C17 104.8(2) . . ?

loop_
_geom_bond_atom_site_label_1
_geom_bond_atom_site_label_2
_geom_bond_distance
_geom_bond_site_symmetry_2
_geom_bond_publ_flag
C1 C4 1.376(3) . ?
C1 C2 1.388(3) . ?
C1 C11 1.527(4) . ?
C2 C1 1.388(3) 5_556 ?
C3 C4 1.368(3) 5_556 ?
C3 C4 1.368(3) . ?
C11 O18 1.415(3) . ?
C11 N15 1.447(3) . ?
C11 C12 1.532(4) . ?
C12 C13 1.488(4) . ?
C13 C14 1.502(4) . ?
C14 O14 1.219(3) . ?
C14 N15 1.355(3) . ?
C16 N15 1.470(4) . ?
C16 C19 1.510(4) . ?
C16 C17 1.539(4) . ?
C17 O18 1.425(4) . ?
C19 C20 1.380(4) . ?
C19 C24 1.386(4) . ?
C20 C21 1.398(4) . ?
C21 C22 1.357(5) . ?
C22 C23 1.347(6) . ?
C23 C24 1.390(6) . ?

loop_
_geom_torsion_atom_site_label_1
_geom_torsion_atom_site_label_2
_geom_torsion_atom_site_label_3
_geom_torsion_atom_site_label_4
_geom_torsion
_geom_torsion_site_symmetry_1
_geom_torsion_site_symmetry_2
_geom_torsion_site_symmetry_3
_geom_torsion_site_symmetry_4
_geom_torsion_publ_flag
C4 C1 C2 C1 0.55(17) . . . 5_556 ?
C11 C1 C2 C1 -177.1(3) . . . 5_556 ?
C4 C3 C4 C1 0.56(18) 5_556 . . . ?
C2 C1 C4 C3 -1.1(3) . . . . ?
C11 C1 C4 C3 176.6(2) . . . . ?
C4 C1 C11 O18 47.7(3) . . . . ?
C2 C1 C11 O18 -134.7(2) . . . . ?
C4 C1 C11 N15 163.7(2) . . . . ?
C2 C1 C11 N15 -18.7(3) . . . . ?
C4 C1 C11 C12 -78.2(3) . . . . ?
C2 C1 C11 C12 99.4(3) . . . . ?
O18 C11 C12 C13 121.6(3) . . . . ?
N15 C11 C12 C13 9.7(3) . . . . ?
C1 C11 C12 C13 -113.1(3) . . . . ?
C11 C12 C13 C14 -17.1(3) . . . . ?
C12 C13 C14 O14 -162.3(3) . . . . ?
C12 C13 C14 N15 18.9(3) . . . . ?
N15 C16 C17 O18 -16.8(3) . . . . ?
C19 C16 C17 O18 -141.6(3) . . . . ?
N15 C16 C19 C20 41.9(3) . . . . ?
C17 C16 C19 C20 158.8(3) . . . . ?
N15 C16 C19 C24 -141.5(3) . . . . ?
C17 C16 C19 C24 -24.6(4) . . . . ?
C24 C19 C20 C21 -1.0(4) . . . . ?
C16 C19 C20 C21 175.8(3) . . . . ?
C19 C20 C21 C22 0.8(5) . . . . ?
C20 C21 C22 C23 -0.5(6) . . . . ?
C21 C22 C23 C24 0.5(6) . . . . ?
C20 C19 C24 C23 1.0(5) . . . . ?
C16 C19 C24 C23 -175.7(3) . . . . ?
C22 C23 C24 C19 -0.8(6) . . . . ?
O14 C14 N15 C11 167.9(3) . . . . ?
C13 C14 N15 C11 -13.3(3) . . . . ?
O14 C14 N15 C16 31.0(4) . . . . ?
C13 C14 N15 C16 -150.2(2) . . . . ?
O18 C11 N15 C14 -115.0(2) . . . . ?
C1 C11 N15 C14 125.1(2) . . . . ?
C12 C11 N15 C14 2.3(3) . . . . ?
O18 C11 N15 C16 28.2(3) . . . . ?
C1 C11 N15 C16 -91.7(3) . . . . ?
C12 C11 N15 C16 145.5(2) . . . . ?
C19 C16 N15 C14 -103.9(3) . . . . ?
C17 C16 N15 C14 131.5(3) . . . . ?
C19 C16 N15 C11 117.8(2) . . . . ?
C17 C16 N15 C11 -6.8(3) . . . . ?
N15 C11 O18 C17 -38.7(3) . . . . ?
C1 C11 O18 C17 82.6(3) . . . . ?
C12 C11 O18 C17 -150.9(3) . . . . ?
C16 C17 O18 C11 34.9(3) . . . . ?
